data_4512048
loop_
_publ_author_name
'Kubota, Hiroyuki'
'Takahashi, Yukihiro'
'Harada, Jun'
'Inabe, Tamotsu'

_publ_section_title
;
 Structural and Physical Properties of a Series of
 7,7,8,8-Tetracyanoquinodimethane Salts with Dications Bearing Two
 Terminal Pyridinium Rings
;
_journal_issue 11
_journal_name_full 'Crystal Growth &amp; Design'
_journal_page_first 5575
_journal_paper_doi 10.1021/cg500820v
_journal_volume 14
_journal_year 2014
_chemical_formula_moiety 'C61 H31 N19'
_chemical_formula_sum 'C61 H31 N19'
_chemical_formula_weight 1030.04
_space_group_IT_number 2
_symmetry_cell_setting triclinic
_symmetry_Int_Tables_number 2
_symmetry_space_group_name_Hall '-P 1'
_symmetry_space_group_name_H-M 'P -1'
_atom_sites_solution_hydrogens geom
_atom_sites_solution_primary direct
_atom_sites_solution_secondary difmap
_cell_angle_alpha 105.4713(19)
_cell_angle_beta 100.898(2)
_cell_angle_gamma 103.6797(18)
_cell_formula_units_Z 2
_cell_length_a 13.1547(9)
_cell_length_b 13.6652(9)
_cell_length_c 15.5920(10)
_cell_measurement_reflns_used 12520
_cell_measurement_temperature 293
_cell_measurement_theta_max 27.48
_cell_measurement_theta_min 2.34
_cell_volume 2527.7(3)
_computing_cell_refinement 'RAPID AUTO'
_computing_data_collection 'RAPID AUTO (Rigaku, ????)'
_computing_data_reduction 'RAPID AUTO'
_computing_molecular_graphics 'CrystalStructure 4.0'
_computing_publication_material 'CrystalStructure 4.0 (Rigaku, 2010)'
_computing_structure_refinement 'SHELXL97 (Sheldrick, 2008)'
_computing_structure_solution 'SIR2004 (Burla, et al., 2005)'
_diffrn_ambient_temperature 293
_diffrn_detector_area_resol_mean 10.000
_diffrn_measured_fraction_theta_full 0.974
_diffrn_measured_fraction_theta_max 0.974
_diffrn_measurement_device_type 'Rigaku R-AXIS RAPID'
_diffrn_measurement_method \w
_diffrn_radiation_type 'Mo K\a'
_diffrn_radiation_wavelength 0.71075
_diffrn_reflns_av_R_equivalents 0.0405
_diffrn_reflns_limit_h_max 17
_diffrn_reflns_limit_h_min -17
_diffrn_reflns_limit_k_max 17
_diffrn_reflns_limit_k_min -17
_diffrn_reflns_limit_l_max 20
_diffrn_reflns_limit_l_min -16
_diffrn_reflns_number 23245
_diffrn_reflns_theta_full 27.49
_diffrn_reflns_theta_max 27.48
_diffrn_standards_number 0
_exptl_absorpt_coefficient_mu 0.087
_exptl_absorpt_correction_T_max 0.991
_exptl_absorpt_correction_T_min 0.655
_exptl_absorpt_correction_type multi-scan
_exptl_absorpt_process_details 'ABSCOR (Rigaku, 1995)'
_exptl_crystal_colour black
_exptl_crystal_density_diffrn 1.353
_exptl_crystal_density_method 'not measured'
_exptl_crystal_description block
_exptl_crystal_F_000 1060.00
_exptl_crystal_size_max 0.400
_exptl_crystal_size_mid 0.200
_exptl_crystal_size_min 0.100
_refine_diff_density_max 0.210
_refine_diff_density_min -0.260
_refine_ls_extinction_method none
_refine_ls_goodness_of_fit_ref 0.964
_refine_ls_hydrogen_treatment constr
_refine_ls_number_parameters 721
_refine_ls_number_reflns 11285
_refine_ls_number_restraints 0
_refine_ls_R_factor_gt 0.0534
_refine_ls_shift/su_max 0.000
_refine_ls_structure_factor_coef Fsqd
_refine_ls_weighting_details 'w = 1/[\s^2^(Fo^2^)+(0.0842P)^2^+0.0000P] where P=(Fo^2^+2Fc^2^)/3'
_refine_ls_weighting_scheme calc
_refine_ls_wR_factor_ref 0.1783
_reflns_number_gt 5144
_reflns_number_total 11285
_reflns_threshold_expression F^2^>2.0\s(F^2^)
_cod_data_source_file cg500820v_si_002.cif
_cod_data_source_block C1BPy_(TCNQ)4_CH3CN
_cod_depositor_comments 'Adding full bibliography for 4512048--4512055.cif.'
_cod_database_code 4512048

loop_
_symmetry_equiv_pos_site_id
_symmetry_equiv_pos_as_xyz
1 +X,+Y,+Z
2 -X,-Y,-Z

loop_
_atom_site_label
_atom_site_type_symbol
_atom_site_fract_x
_atom_site_fract_y
_atom_site_fract_z
_atom_site_U_iso_or_equiv
_atom_site_adp_type
_atom_site_occupancy
_atom_site_symmetry_multiplicity
_atom_site_calc_flag
_atom_site_refinement_flags
N1 N 0.85892(15) 0.57934(17) 0.91314(14) 0.0498(6) Uani 1.0 2 d .
N2 N 0.86174(15) 0.76250(15) 0.93956(12) 0.0454(5) Uani 1.0 2 d .
N3 N 0.94822(18) 0.1698(2) 0.61042(16) 0.0705(7) Uani 1.0 2 d .
N4 N 0.60997(19) 0.1044(3) 0.60441(18) 0.0822(9) Uani 1.0 2 d .
N5 N 0.44265(17) 0.09658(19) 0.06569(15) 0.0633(7) Uani 1.0 2 d .
N6 N 0.78512(17) 0.1533(2) 0.05552(16) 0.0670(7) Uani 1.0 2 d .
N7 N 0.93249(17) 0.41465(19) 0.54806(16) 0.0622(6) Uani 1.0 2 d .
N8 N 0.59830(18) 0.3487(2) 0.54421(16) 0.0673(7) Uani 1.0 2 d .
N9 N 0.42268(18) 0.35604(18) 0.01163(15) 0.0619(7) Uani 1.0 2 d .
N10 N 0.76742(18) 0.40124(19) -0.00349(15) 0.0658(7) Uani 1.0 2 d .
N11 N 0.98459(17) 0.66055(19) 0.73581(15) 0.0642(7) Uani 1.0 2 d .
N12 N 0.64964(18) 0.6164(2) 0.72997(16) 0.0695(7) Uani 1.0 2 d .
N13 N 0.48760(18) 0.5981(2) 0.18578(16) 0.0677(7) Uani 1.0 2 d .
N14 N 0.82463(18) 0.64305(18) 0.17555(15) 0.0621(7) Uani 1.0 2 d .
N15 N 0.97012(17) 0.91252(19) 0.67224(15) 0.0625(7) Uani 1.0 2 d .
N16 N 0.63374(18) 0.8541(3) 0.66546(16) 0.0715(7) Uani 1.0 2 d .
N17 N 0.4912(2) 0.8421(2) 0.10980(17) 0.0735(8) Uani 1.0 2 d .
N18 N 0.8340(2) 0.9025(2) 0.12449(16) 0.0713(8) Uani 1.0 2 d .
N19 N 0.9188(3) 0.2152(3) 0.8743(3) 0.1076(12) Uani 1.0 2 d .
C1 C 0.9563(2) 0.5619(3) 0.9179(2) 0.0595(8) Uani 1.0 2 d .
C2 C 0.9661(3) 0.4764(3) 0.8557(3) 0.0716(9) Uani 1.0 2 d .
C3 C 0.8753(4) 0.4074(3) 0.7867(3) 0.0821(10) Uani 1.0 2 d .
C4 C 0.7768(3) 0.4249(3) 0.7843(3) 0.0797(10) Uani 1.0 2 d .
C5 C 0.7691(3) 0.5111(3) 0.8487(2) 0.0636(8) Uani 1.0 2 d .
C6 C 0.8509(2) 0.6752(2) 0.97957(18) 0.0545(7) Uani 1.0 2 d .
C7 C 0.95908(19) 0.8085(2) 0.92838(17) 0.0521(7) Uani 1.0 2 d .
C8 C 0.9716(2) 0.8907(2) 0.89385(18) 0.0570(7) Uani 1.0 2 d .
C9 C 0.8856(3) 0.9281(3) 0.87230(19) 0.0667(8) Uani 1.0 2 d .
C10 C 0.7880(3) 0.8828(3) 0.8861(2) 0.0670(8) Uani 1.0 2 d .
C11 C 0.7775(2) 0.8001(3) 0.92000(17) 0.0572(7) Uani 1.0 2 d .
C12 C 0.86166(19) 0.15391(19) 0.56739(16) 0.0456(6) Uani 1.0 2 d .
C13 C 0.75317(17) 0.13297(17) 0.51513(15) 0.0408(6) Uani 1.0 2 d .
C14 C 0.67345(19) 0.1172(2) 0.56433(17) 0.0523(7) Uani 1.0 2 d .
C15 C 0.72660(16) 0.12968(16) 0.42308(15) 0.0370(5) Uani 1.0 2 d .
C16 C 0.80734(16) 0.14656(17) 0.37436(15) 0.0386(6) Uani 1.0 2 d .
C17 C 0.78085(16) 0.14352(16) 0.28539(15) 0.0392(6) Uani 1.0 2 d .
C18 C 0.67067(16) 0.12269(16) 0.23586(15) 0.0380(5) Uani 1.0 2 d .
C19 C 0.58961(17) 0.10481(17) 0.28452(16) 0.0405(6) Uani 1.0 2 d .
C20 C 0.61640(16) 0.10741(17) 0.37323(15) 0.0401(6) Uani 1.0 2 d .
C21 C 0.53171(19) 0.10644(19) 0.09883(15) 0.0440(6) Uani 1.0 2 d .
C22 C 0.64153(17) 0.12153(17) 0.14441(15) 0.0404(6) Uani 1.0 2 d .
C23 C 0.71996(18) 0.13822(19) 0.09385(16) 0.0470(6) Uani 1.0 2 d .
C24 C 0.84696(19) 0.39839(18) 0.50365(16) 0.0435(6) Uani 1.0 2 d .
C25 C 0.73810(16) 0.37806(17) 0.45150(15) 0.0389(5) Uani 1.0 2 d .
C26 C 0.65904(18) 0.36110(19) 0.50183(16) 0.0460(6) Uani 1.0 2 d .
C27 C 0.70999(16) 0.37495(16) 0.36059(15) 0.0373(5) Uani 1.0 2 d .
C28 C 0.79018(16) 0.39100(16) 0.31025(15) 0.0391(6) Uani 1.0 2 d .
C29 C 0.76202(16) 0.38771(17) 0.22174(16) 0.0410(6) Uani 1.0 2 d .
C30 C 0.65141(16) 0.37144(16) 0.17440(15) 0.0379(5) Uani 1.0 2 d .
C31 C 0.57154(17) 0.35486(17) 0.22444(15) 0.0401(6) Uani 1.0 2 d .
C32 C 0.59882(16) 0.35541(17) 0.31186(15) 0.0387(6) Uani 1.0 2 d .
C33 C 0.51171(19) 0.36311(19) 0.04156(16) 0.0476(6) Uani 1.0 2 d .
C34 C 0.62167(17) 0.37317(17) 0.08462(16) 0.0414(6) Uani 1.0 2 d .
C35 C 0.70041(19) 0.38854(19) 0.03343(16) 0.0483(6) Uani 1.0 2 d .
C36 C 0.8999(2) 0.65020(19) 0.69187(16) 0.0456(6) Uani 1.0 2 d .
C37 C 0.79319(17) 0.63657(17) 0.64021(15) 0.0406(6) Uani 1.0 2 d .
C38 C 0.71305(19) 0.6253(2) 0.68922(16) 0.0479(6) Uani 1.0 2 d .
C39 C 0.76723(16) 0.63491(16) 0.54822(15) 0.0371(5) Uani 1.0 2 d .
C40 C 0.84830(17) 0.64956(17) 0.49993(15) 0.0397(6) Uani 1.0 2 d .
C41 C 0.82243(16) 0.64723(16) 0.41100(15) 0.0387(6) Uani 1.0 2 d .
C42 C 0.71338(16) 0.62981(16) 0.36212(14) 0.0365(5) Uani 1.0 2 d .
C43 C 0.63163(16) 0.61464(16) 0.41051(15) 0.0389(6) Uani 1.0 2 d .
C44 C 0.65802(16) 0.61712(17) 0.49929(15) 0.0391(6) Uani 1.0 2 d .
C45 C 0.5762(2) 0.61049(19) 0.22246(16) 0.0464(6) Uani 1.0 2 d .
C46 C 0.68516(17) 0.62695(17) 0.26978(15) 0.0396(6) Uani 1.0 2 d .
C47 C 0.76303(19) 0.63739(19) 0.21823(16) 0.0458(6) Uani 1.0 2 d .
C48 C 0.88505(18) 0.90017(19) 0.62851(16) 0.0438(6) Uani 1.0 2 d .
C49 C 0.77729(17) 0.88266(17) 0.57587(15) 0.0389(5) Uani 1.0 2 d .
C50 C 0.69591(19) 0.8669(2) 0.62480(17) 0.0480(6) Uani 1.0 2 d .
C51 C 0.75330(16) 0.88128(16) 0.48528(15) 0.0362(5) Uani 1.0 2 d .
C52 C 0.83738(17) 0.89696(17) 0.43888(15) 0.0395(6) Uani 1.0 2 d .
C53 C 0.81501(17) 0.89436(17) 0.35049(15) 0.0406(6) Uani 1.0 2 d .
C54 C 0.70617(17) 0.87555(16) 0.29863(15) 0.0380(5) Uani 1.0 2 d .
C55 C 0.62123(17) 0.85950(17) 0.34435(15) 0.0408(6) Uani 1.0 2 d .
C56 C 0.64396(17) 0.86178(17) 0.43280(15) 0.0398(6) Uani 1.0 2 d .
C57 C 0.5764(3) 0.85619(19) 0.15372(17) 0.0505(7) Uani 1.0 2 d .
C58 C 0.68323(19) 0.87419(17) 0.20741(16) 0.0451(6) Uani 1.0 2 d .
C59 C 0.7674(3) 0.88972(19) 0.16140(16) 0.0520(7) Uani 1.0 2 d .
C60 C 0.7108(3) 0.1290(3) 0.8260(3) 0.0993(13) Uani 1.0 2 d .
C61 C 0.8253(3) 0.1780(3) 0.8536(3) 0.0777(9) Uani 1.0 2 d .
H1 H 1.0171 0.6090 0.9641 0.0714 Uiso 1.0 2 calc R
H2 H 1.0331 0.4641 0.8595 0.0859 Uiso 1.0 2 calc R
H3 H 0.8812 0.3497 0.7423 0.0986 Uiso 1.0 2 calc R
H4 H 0.7150 0.3782 0.7389 0.0956 Uiso 1.0 2 calc R
H5 H 0.7020 0.5225 0.8479 0.0763 Uiso 1.0 2 calc R
H6 H 0.7813 0.6592 0.9937 0.0653 Uiso 1.0 2 calc R
H7 H 0.9078 0.6969 1.0366 0.0653 Uiso 1.0 2 calc R
H8 H 1.0177 0.7837 0.9443 0.0625 Uiso 1.0 2 calc R
H9 H 1.0381 0.9214 0.8849 0.0683 Uiso 1.0 2 calc R
H10 H 0.8934 0.9840 0.8483 0.0800 Uiso 1.0 2 calc R
H11 H 0.7295 0.9085 0.8725 0.0804 Uiso 1.0 2 calc R
H12 H 0.7115 0.7693 0.9297 0.0686 Uiso 1.0 2 calc R
H13 H 0.8798 0.1600 0.4045 0.0464 Uiso 1.0 2 calc R
H14 H 0.8355 0.1552 0.2558 0.0471 Uiso 1.0 2 calc R
H15 H 0.5171 0.0911 0.2544 0.0486 Uiso 1.0 2 calc R
H16 H 0.5617 0.0944 0.4026 0.0481 Uiso 1.0 2 calc R
H17 H 0.8628 0.4039 0.3395 0.0470 Uiso 1.0 2 calc R
H18 H 0.8154 0.3962 0.1905 0.0492 Uiso 1.0 2 calc R
H19 H 0.4991 0.3435 0.1955 0.0481 Uiso 1.0 2 calc R
H20 H 0.5447 0.3429 0.3418 0.0464 Uiso 1.0 2 calc R
H21 H 0.9203 0.6609 0.5300 0.0477 Uiso 1.0 2 calc R
H22 H 0.8771 0.6572 0.3812 0.0464 Uiso 1.0 2 calc R
H23 H 0.5595 0.6029 0.3804 0.0467 Uiso 1.0 2 calc R
H24 H 0.6035 0.6070 0.5292 0.0469 Uiso 1.0 2 calc R
H25 H 0.9089 0.9092 0.4708 0.0474 Uiso 1.0 2 calc R
H26 H 0.8713 0.9050 0.3225 0.0488 Uiso 1.0 2 calc R
H27 H 0.5498 0.8474 0.3123 0.0490 Uiso 1.0 2 calc R
H28 H 0.5876 0.8505 0.4607 0.0478 Uiso 1.0 2 calc R
H29 H 0.6875 0.1138 0.8771 0.1192 Uiso 1.0 2 calc R
H30 H 0.6925 0.0638 0.7756 0.1192 Uiso 1.0 2 calc R
H31 H 0.6751 0.1762 0.8067 0.1192 Uiso 1.0 2 calc R

loop_
_atom_site_aniso_label
_atom_site_aniso_U_11
_atom_site_aniso_U_22
_atom_site_aniso_U_33
_atom_site_aniso_U_12
_atom_site_aniso_U_13
_atom_site_aniso_U_23
N1 0.0433(11) 0.0633(14) 0.0491(13) 0.0120(10) 0.0112(10) 0.0328(11)
N2 0.0447(11) 0.0606(13) 0.0365(11) 0.0160(10) 0.0174(9) 0.0201(9)
N3 0.0500(13) 0.0957(19) 0.0629(16) 0.0214(13) 0.0076(12) 0.0272(14)
N4 0.0622(15) 0.144(3) 0.0666(17) 0.0424(16) 0.0346(13) 0.0551(17)
N5 0.0490(13) 0.0843(17) 0.0551(14) 0.0245(12) 0.0088(11) 0.0204(12)
N6 0.0541(13) 0.104(2) 0.0542(15) 0.0253(13) 0.0262(11) 0.0356(14)
N7 0.0488(13) 0.0769(16) 0.0597(15) 0.0237(12) 0.0092(11) 0.0202(12)
N8 0.0599(14) 0.0941(18) 0.0599(15) 0.0258(13) 0.0317(12) 0.0313(14)
N9 0.0507(13) 0.0795(16) 0.0571(15) 0.0206(12) 0.0126(11) 0.0252(12)
N10 0.0612(14) 0.0896(18) 0.0544(15) 0.0170(13) 0.0278(12) 0.0326(13)
N11 0.0533(13) 0.0888(18) 0.0535(14) 0.0287(13) 0.0113(11) 0.0236(13)
N12 0.0646(14) 0.116(2) 0.0583(15) 0.0464(14) 0.0335(12) 0.0475(15)
N13 0.0558(14) 0.0832(17) 0.0577(15) 0.0166(13) 0.0044(12) 0.0244(13)
N14 0.0721(15) 0.0727(15) 0.0536(14) 0.0235(12) 0.0335(12) 0.0272(12)
N15 0.0499(13) 0.0847(17) 0.0530(14) 0.0207(12) 0.0103(11) 0.0249(12)
N16 0.0621(14) 0.117(2) 0.0577(15) 0.0399(14) 0.0320(12) 0.0426(15)
N17 0.0731(16) 0.0837(18) 0.0562(16) 0.0274(14) 0.0032(13) 0.0174(13)
N18 0.0792(16) 0.0845(18) 0.0463(14) 0.0097(14) 0.0267(12) 0.0217(13)
N19 0.0740(19) 0.125(3) 0.111(3) 0.0141(19) -0.0019(18) 0.052(2)
C1 0.0507(15) 0.0679(18) 0.0693(19) 0.0160(14) 0.0176(14) 0.0382(16)
C2 0.074(2) 0.074(2) 0.088(3) 0.0304(17) 0.0348(18) 0.0438(19)
C3 0.122(3) 0.065(2) 0.068(3) 0.029(2) 0.028(2) 0.0318(17)
C4 0.091(3) 0.064(2) 0.068(3) 0.0046(19) -0.0032(18) 0.0293(17)
C5 0.0531(16) 0.0685(19) 0.0662(19) 0.0071(15) 0.0016(14) 0.0375(16)
C6 0.0524(14) 0.0747(18) 0.0470(15) 0.0185(13) 0.0223(12) 0.0314(14)
C7 0.0441(13) 0.0631(16) 0.0580(16) 0.0183(12) 0.0239(12) 0.0251(13)
C8 0.0596(16) 0.0571(16) 0.0606(18) 0.0158(14) 0.0293(14) 0.0220(13)
C9 0.089(2) 0.0638(18) 0.0607(19) 0.0303(17) 0.0305(16) 0.0281(15)
C10 0.0676(18) 0.083(2) 0.069(2) 0.0426(16) 0.0241(15) 0.0344(17)
C11 0.0487(14) 0.082(2) 0.0473(16) 0.0256(14) 0.0171(12) 0.0237(14)
C12 0.0473(14) 0.0515(14) 0.0411(14) 0.0178(12) 0.0141(11) 0.0161(11)
C13 0.0420(12) 0.0440(13) 0.0406(13) 0.0161(11) 0.0146(10) 0.0156(10)
C14 0.0491(14) 0.0723(18) 0.0445(15) 0.0238(13) 0.0142(12) 0.0274(13)
C15 0.0383(11) 0.0379(12) 0.0396(13) 0.0142(10) 0.0152(10) 0.0145(10)
C16 0.0313(11) 0.0430(13) 0.0447(14) 0.0131(10) 0.0129(10) 0.0157(10)
C17 0.0356(11) 0.0431(13) 0.0413(14) 0.0112(10) 0.0159(10) 0.0141(10)
C18 0.0381(12) 0.0380(12) 0.0396(13) 0.0119(10) 0.0130(10) 0.0131(10)
C19 0.0332(11) 0.0468(13) 0.0438(14) 0.0122(10) 0.0134(10) 0.0165(11)
C20 0.0339(11) 0.0482(13) 0.0421(14) 0.0128(10) 0.0150(10) 0.0175(11)
C21 0.0454(13) 0.0514(14) 0.0362(13) 0.0162(12) 0.0117(11) 0.0139(11)
C22 0.0390(12) 0.0445(13) 0.0396(13) 0.0137(10) 0.0145(10) 0.0131(10)
C23 0.0447(13) 0.0594(16) 0.0369(13) 0.0148(12) 0.0109(11) 0.0167(11)
C24 0.0434(13) 0.0467(14) 0.0422(14) 0.0166(11) 0.0133(11) 0.0135(11)
C25 0.0379(12) 0.0399(12) 0.0411(13) 0.0135(10) 0.0136(10) 0.0131(10)
C26 0.0471(13) 0.0550(15) 0.0396(14) 0.0177(12) 0.0148(11) 0.0172(11)
C27 0.0371(11) 0.0352(12) 0.0406(13) 0.0111(10) 0.0150(10) 0.0107(10)
C28 0.0332(11) 0.0415(13) 0.0444(14) 0.0119(10) 0.0136(10) 0.0140(10)
C29 0.0353(11) 0.0431(13) 0.0454(14) 0.0083(10) 0.0167(10) 0.0147(11)
C30 0.0388(12) 0.0365(12) 0.0384(13) 0.0102(10) 0.0153(10) 0.0101(10)
C31 0.0349(11) 0.0456(13) 0.0393(13) 0.0110(10) 0.0124(9) 0.0122(10)
C32 0.0321(11) 0.0451(13) 0.0410(13) 0.0116(10) 0.0159(9) 0.0135(10)
C33 0.0473(14) 0.0550(15) 0.0396(14) 0.0117(12) 0.0129(11) 0.0163(11)
C34 0.0411(12) 0.0422(13) 0.0409(13) 0.0093(11) 0.0143(10) 0.0141(10)
C35 0.0510(14) 0.0554(15) 0.0377(14) 0.0118(12) 0.0121(11) 0.0177(12)
C36 0.0503(14) 0.0553(15) 0.0373(14) 0.0210(12) 0.0163(11) 0.0172(11)
C37 0.0436(12) 0.0476(13) 0.0377(13) 0.0189(11) 0.0165(10) 0.0165(10)
C38 0.0496(14) 0.0700(17) 0.0388(14) 0.0295(13) 0.0163(11) 0.0282(12)
C39 0.0391(12) 0.0395(12) 0.0364(13) 0.0148(10) 0.0149(9) 0.0124(10)
C40 0.0366(11) 0.0442(13) 0.0420(14) 0.0144(10) 0.0147(10) 0.0151(10)
C41 0.0379(11) 0.0406(12) 0.0418(14) 0.0128(10) 0.0187(10) 0.0140(10)
C42 0.0393(12) 0.0368(12) 0.0338(12) 0.0108(10) 0.0133(9) 0.0101(9)
C43 0.0319(11) 0.0432(13) 0.0412(13) 0.0105(10) 0.0108(9) 0.0133(10)
C44 0.0360(11) 0.0474(13) 0.0386(13) 0.0140(10) 0.0172(10) 0.0156(10)
C45 0.0552(15) 0.0465(14) 0.0345(13) 0.0108(12) 0.0119(11) 0.0127(11)
C46 0.0417(12) 0.0397(13) 0.0363(13) 0.0104(10) 0.0128(10) 0.0105(10)
C47 0.0558(15) 0.0497(14) 0.0335(13) 0.0142(12) 0.0158(11) 0.0154(11)
C48 0.0440(13) 0.0531(14) 0.0369(13) 0.0157(12) 0.0133(11) 0.0166(11)
C49 0.0402(12) 0.0426(13) 0.0368(13) 0.0151(10) 0.0123(10) 0.0143(10)
C50 0.0468(13) 0.0643(16) 0.0416(14) 0.0232(12) 0.0158(11) 0.0230(12)
C51 0.0385(11) 0.0357(12) 0.0369(13) 0.0126(10) 0.0130(9) 0.0123(10)
C52 0.0359(11) 0.0422(13) 0.0396(13) 0.0100(10) 0.0110(10) 0.0131(10)
C53 0.0412(12) 0.0413(13) 0.0423(14) 0.0106(10) 0.0189(10) 0.0145(10)
C54 0.0458(12) 0.0338(12) 0.0345(13) 0.0119(10) 0.0121(10) 0.0104(9)
C55 0.0384(12) 0.0436(13) 0.0419(14) 0.0137(10) 0.0114(10) 0.0147(10)
C56 0.0386(12) 0.0436(13) 0.0430(14) 0.0159(10) 0.0165(10) 0.0166(10)
C57 0.0648(17) 0.0493(14) 0.0353(14) 0.0178(13) 0.0113(12) 0.0116(11)
C58 0.0552(14) 0.0418(13) 0.0385(14) 0.0139(12) 0.0154(11) 0.0123(10)
C59 0.0663(16) 0.0500(15) 0.0366(14) 0.0113(13) 0.0144(12) 0.0146(12)
C60 0.066(2) 0.142(4) 0.069(3) 0.011(3) 0.0068(17) 0.028(3)
C61 0.093(3) 0.083(3) 0.061(2) 0.032(2) 0.0157(18) 0.0282(17)

loop_
_atom_type_symbol
_atom_type_description
_atom_type_scat_dispersion_real
_atom_type_scat_dispersion_imag
_atom_type_scat_source
C C 0.0033 0.0016
;
International Tables for Crystallography
(1992, Vol. C, Tables 4.2.6.8 and 6.1.1.4)
;
H H 0.0000 0.0000
;
International Tables for Crystallography
(1992, Vol. C, Table 6.1.1.4)
;
N N 0.0061 0.0033
;
International Tables for Crystallography
(1992, Vol. C, Tables 4.2.6.8 and 6.1.1.4)
;

loop_
_geom_angle_atom_site_label_1
_geom_angle_atom_site_label_2
_geom_angle_atom_site_label_3
_geom_angle
_geom_angle_publ_flag
C1 N1 C5 121.1(3) yes
C1 N1 C6 119.54(18) yes
C5 N1 C6 119.4(3) yes
C6 N2 C7 119.2(3) yes
C6 N2 C11 120.2(3) yes
C7 N2 C11 120.5(3) yes
N1 C1 C2 120.5(3) yes
C1 C2 C3 119.3(4) yes
C2 C3 C4 119.4(4) yes
C3 C4 C5 119.9(3) yes
N1 C5 C4 119.7(3) yes
N1 C6 N2 109.7(3) yes
N2 C7 C8 120.2(3) yes
C7 C8 C9 119.6(3) yes
C8 C9 C10 119.8(4) yes
C9 C10 C11 119.3(3) yes
N2 C11 C10 120.6(3) yes
N3 C12 C13 178.8(3) yes
C12 C13 C14 114.7(3) yes
C12 C13 C15 123.0(3) yes
C14 C13 C15 122.3(2) yes
N4 C14 C13 179.5(3) yes
C13 C15 C16 121.94(19) yes
C13 C15 C20 120.9(3) yes
C16 C15 C20 117.1(2) yes
C15 C16 C17 121.50(19) yes
C16 C17 C18 121.4(3) yes
C17 C18 C19 117.1(2) yes
C17 C18 C22 122.4(3) yes
C19 C18 C22 120.5(2) yes
C18 C19 C20 121.3(2) yes
C15 C20 C19 121.6(3) yes
N5 C21 C22 177.0(3) yes
C18 C22 C21 120.9(3) yes
C18 C22 C23 121.9(2) yes
C21 C22 C23 117.2(3) yes
N6 C23 C22 178.1(2) yes
N7 C24 C25 177.5(3) yes
C24 C25 C26 114.0(3) yes
C24 C25 C27 123.9(3) yes
C26 C25 C27 122.2(2) yes
N8 C26 C25 178.1(3) yes
C25 C27 C28 121.68(19) yes
C25 C27 C32 121.4(3) yes
C28 C27 C32 116.9(2) yes
C27 C28 C29 121.25(19) yes
C28 C29 C30 121.5(3) yes
C29 C30 C31 117.1(3) yes
C29 C30 C34 122.3(3) yes
C31 C30 C34 120.5(2) yes
C30 C31 C32 121.5(2) yes
C27 C32 C31 121.6(3) yes
N9 C33 C34 176.4(3) yes
C30 C34 C33 120.8(3) yes
C30 C34 C35 121.2(2) yes
C33 C34 C35 118.0(3) yes
N10 C35 C34 176.4(3) yes
N11 C36 C37 177.8(3) yes
C36 C37 C38 114.7(3) yes
C36 C37 C39 123.7(3) yes
C38 C37 C39 121.6(2) yes
N12 C38 C37 178.9(3) yes
C37 C39 C40 121.6(2) yes
C37 C39 C44 120.9(3) yes
C40 C39 C44 117.5(2) yes
C39 C40 C41 121.2(2) yes
C40 C41 C42 121.4(3) yes
C41 C42 C43 117.5(2) yes
C41 C42 C46 122.1(3) yes
C43 C42 C46 120.40(19) yes
C42 C43 C44 120.80(19) yes
C39 C44 C43 121.6(3) yes
N13 C45 C46 178.6(3) yes
C42 C46 C45 121.3(3) yes
C42 C46 C47 122.2(2) yes
C45 C46 C47 116.5(3) yes
N14 C47 C46 178.2(3) yes
N15 C48 C49 178.0(3) yes
C48 C49 C50 114.5(3) yes
C48 C49 C51 122.7(3) yes
C50 C49 C51 122.8(2) yes
N16 C50 C49 178.0(3) yes
C49 C51 C52 120.9(2) yes
C49 C51 C56 121.9(3) yes
C52 C51 C56 117.2(2) yes
C51 C52 C53 121.5(2) yes
C52 C53 C54 121.2(3) yes
C53 C54 C55 117.8(2) yes
C53 C54 C58 121.1(3) yes
C55 C54 C58 121.0(2) yes
C54 C55 C56 120.8(2) yes
C51 C56 C55 121.5(3) yes
N17 C57 C58 179.2(4) yes
C54 C58 C57 122.9(3) yes
C54 C58 C59 121.3(3) yes
C57 C58 C59 115.8(3) yes
N18 C59 C58 179.5(4) yes
N19 C61 C60 177.9(4) yes
N1 C1 H1 119.755 no
C2 C1 H1 119.750 no
C1 C2 H2 120.344 no
C3 C2 H2 120.357 no
C2 C3 H3 120.307 no
C4 C3 H3 120.303 no
C3 C4 H4 120.034 no
C5 C4 H4 120.022 no
N1 C5 H5 120.130 no
C4 C5 H5 120.131 no
N1 C6 H6 109.739 no
N1 C6 H7 109.733 no
N2 C6 H6 109.735 no
N2 C6 H7 109.731 no
H6 C6 H7 108.205 no
N2 C7 H8 119.918 no
C8 C7 H8 119.908 no
C7 C8 H9 120.218 no
C9 C8 H9 120.203 no
C8 C9 H10 120.084 no
C10 C9 H10 120.080 no
C9 C10 H11 120.329 no
C11 C10 H11 120.328 no
N2 C11 H12 119.714 no
C10 C11 H12 119.717 no
C15 C16 H13 119.258 no
C17 C16 H13 119.243 no
C16 C17 H14 119.316 no
C18 C17 H14 119.316 no
C18 C19 H15 119.341 no
C20 C19 H15 119.342 no
C15 C20 H16 119.223 no
C19 C20 H16 119.208 no
C27 C28 H17 119.376 no
C29 C28 H17 119.374 no
C28 C29 H18 119.237 no
C30 C29 H18 119.238 no
C30 C31 H19 119.229 no
C32 C31 H19 119.243 no
C27 C32 H20 119.218 no
C31 C32 H20 119.213 no
C39 C40 H21 119.404 no
C41 C40 H21 119.423 no
C40 C41 H22 119.304 no
C42 C41 H22 119.307 no
C42 C43 H23 119.600 no
C44 C43 H23 119.601 no
C39 C44 H24 119.184 no
C43 C44 H24 119.180 no
C51 C52 H25 119.260 no
C53 C52 H25 119.251 no
C52 C53 H26 119.407 no
C54 C53 H26 119.409 no
C54 C55 H27 119.601 no
C56 C55 H27 119.598 no
C51 C56 H28 119.244 no
C55 C56 H28 119.222 no
C61 C60 H29 109.470 no
C61 C60 H30 109.466 no
C61 C60 H31 109.477 no
H29 C60 H30 109.469 no
H29 C60 H31 109.472 no
H30 C60 H31 109.473 no

loop_
_geom_bond_atom_site_label_1
_geom_bond_atom_site_label_2
_geom_bond_distance
_geom_bond_publ_flag
N1 C1 1.349(4) yes
N1 C5 1.343(3) yes
N1 C6 1.477(4) yes
N2 C6 1.477(4) yes
N2 C7 1.352(4) yes
N2 C11 1.346(4) yes
N3 C12 1.145(4) yes
N4 C14 1.142(4) yes
N5 C21 1.148(4) yes
N6 C23 1.145(4) yes
N7 C24 1.140(4) yes
N8 C26 1.140(4) yes
N9 C33 1.147(4) yes
N10 C35 1.145(4) yes
N11 C36 1.147(4) yes
N12 C38 1.144(4) yes
N13 C45 1.148(4) yes
N14 C47 1.143(4) yes
N15 C48 1.143(4) yes
N16 C50 1.135(4) yes
N17 C57 1.141(4) yes
N18 C59 1.140(4) yes
N19 C61 1.158(5) yes
C1 C2 1.355(5) yes
C2 C3 1.382(4) yes
C3 C4 1.369(7) yes
C4 C5 1.367(5) yes
C7 C8 1.360(5) yes
C8 C9 1.369(5) yes
C9 C10 1.370(5) yes
C10 C11 1.359(5) yes
C12 C13 1.423(4) yes
C13 C14 1.421(4) yes
C13 C15 1.397(4) yes
C15 C16 1.429(4) yes
C15 C20 1.427(3) yes
C16 C17 1.352(4) yes
C17 C18 1.429(3) yes
C18 C19 1.433(4) yes
C18 C22 1.400(4) yes
C19 C20 1.350(4) yes
C21 C22 1.424(4) yes
C22 C23 1.425(4) yes
C24 C25 1.428(3) yes
C25 C26 1.429(4) yes
C25 C27 1.382(4) yes
C27 C28 1.440(4) yes
C27 C32 1.440(3) yes
C28 C29 1.345(4) yes
C29 C30 1.437(3) yes
C30 C31 1.434(4) yes
C30 C34 1.389(4) yes
C31 C32 1.340(4) yes
C33 C34 1.432(4) yes
C34 C35 1.433(4) yes
C36 C37 1.422(4) yes
C37 C38 1.418(4) yes
C37 C39 1.403(4) yes
C39 C40 1.424(4) yes
C39 C44 1.424(3) yes
C40 C41 1.354(4) yes
C41 C42 1.423(3) yes
C42 C43 1.433(4) yes
C42 C46 1.405(4) yes
C43 C44 1.351(4) yes
C45 C46 1.417(4) yes
C46 C47 1.421(4) yes
C48 C49 1.427(3) yes
C49 C50 1.436(4) yes
C49 C51 1.382(4) yes
C51 C52 1.437(4) yes
C51 C56 1.438(3) yes
C52 C53 1.343(4) yes
C53 C54 1.431(3) yes
C54 C55 1.440(4) yes
C54 C58 1.391(4) yes
C55 C56 1.345(4) yes
C57 C58 1.420(4) yes
C58 C59 1.434(4) yes
C60 C61 1.424(5) yes
C1 H1 0.930 no
C2 H2 0.930 no
C3 H3 0.930 no
C4 H4 0.930 no
C5 H5 0.930 no
C6 H6 0.970 no
C6 H7 0.970 no
C7 H8 0.930 no
C8 H9 0.930 no
C9 H10 0.930 no
C10 H11 0.930 no
C11 H12 0.930 no
C16 H13 0.930 no
C17 H14 0.930 no
C19 H15 0.930 no
C20 H16 0.930 no
C28 H17 0.930 no
C29 H18 0.930 no
C31 H19 0.930 no
C32 H20 0.930 no
C40 H21 0.930 no
C41 H22 0.930 no
C43 H23 0.930 no
C44 H24 0.930 no
C52 H25 0.930 no
C53 H26 0.930 no
C55 H27 0.930 no
C56 H28 0.930 no
C60 H29 0.960 no
C60 H30 0.960 no
C60 H31 0.960 no

loop_
_geom_contact_atom_site_label_1
_geom_contact_atom_site_label_2
_geom_contact_distance
_geom_contact_publ_flag
_geom_contact_site_symmetry_2
N1 C3 2.717(4) no .
N1 C7 3.021(4) no .
N1 C11 3.415(4) no .
N2 C1 3.232(4) no .
N2 C5 3.172(4) no .
N2 C9 2.715(4) no .
N3 C14 3.407(4) no .
N3 C15 3.536(3) no .
N4 C12 3.409(4) no .
N4 C15 3.518(4) no .
N5 C18 3.485(3) no .
N5 C19 3.548(4) no .
N5 C23 3.479(4) no .
N6 C18 3.504(4) no .
N6 C21 3.471(4) no .
N7 C26 3.389(4) no .
N7 C27 3.546(3) no .
N8 C24 3.394(4) no .
N8 C27 3.518(4) no .
N9 C30 3.474(4) no .
N9 C31 3.526(4) no .
N9 C35 3.513(4) no .
N10 C29 3.579(4) no .
N10 C30 3.478(4) no .
N10 C33 3.513(4) no .
N11 C38 3.397(4) no .
N11 C39 3.560(3) no .
N12 C36 3.402(4) no .
N12 C39 3.513(4) no .
N13 C42 3.498(3) no .
N13 C43 3.576(4) no .
N13 C47 3.452(4) no .
N14 C42 3.522(4) no .
N14 C45 3.436(4) no .
N15 C50 3.410(4) no .
N15 C51 3.526(3) no .
N16 C48 3.404(4) no .
N16 C51 3.529(4) no .
N17 C54 3.521(4) no .
N17 C59 3.431(4) no .
N18 C54 3.508(4) no .
N18 C57 3.437(4) no .
C1 C4 2.718(4) no .
C1 C7 3.320(5) no .
C2 C5 2.730(5) no .
C7 C10 2.722(5) no .
C8 C11 2.718(4) no .
C12 C16 2.928(4) no .
C14 C20 2.890(4) no .
C15 C18 2.842(4) no .
C16 C19 2.788(3) no .
C17 C20 2.788(4) no .
C17 C23 2.919(4) no .
C19 C21 2.859(4) no .
C24 C28 2.935(4) no .
C26 C32 2.893(4) no .
C27 C30 2.844(4) no .
C28 C31 2.798(3) no .
C29 C32 2.793(4) no .
C29 C35 2.898(4) no .
C31 C33 2.851(4) no .
C36 C40 2.938(4) no .
C38 C44 2.878(4) no .
C39 C42 2.832(4) no .
C40 C43 2.792(3) no .
C41 C44 2.784(4) no .
C41 C47 2.917(4) no .
C43 C45 2.866(4) no .
C48 C52 2.890(4) no .
C50 C56 2.920(4) no .
C51 C54 2.834(4) no .
C52 C55 2.801(3) no .
C53 C56 2.798(4) no .
C53 C59 2.876(4) no .
C55 C57 2.905(4) no .
N1 N10 3.155(4) no 1_556
N2 N12 3.590(3) no .
N2 N18 3.145(4) no 1_556
N2 N19 3.577(4) no 2_767
N3 C41 3.567(4) no 2_766
N3 C52 3.323(4) no 2_766
N3 C53 3.421(4) no 2_766
N4 C55 3.398(4) no 2_666
N4 C56 3.442(4) no 2_666
N4 C60 3.353(5) no .
N5 N17 3.275(4) no 2_665
N5 C10 3.317(4) no 2_666
N5 C11 3.527(4) no 2_666
N5 C21 3.371(4) no 2_655
N5 C22 3.564(3) no 2_655
N5 C23 3.397(3) no 2_655
N5 C31 3.519(3) no .
N6 C7 3.231(4) no 2_766
N6 C8 3.382(4) no 2_766
N6 C60 3.430(5) no 1_554
N6 C61 3.380(5) no 1_554
N7 N7 3.428(4) no 2_766
N7 C12 3.573(4) no .
N7 C36 3.569(4) no .
N7 C40 3.363(4) no 2_766
N7 C41 3.509(4) no 2_766
N8 C43 3.352(4) no 2_666
N8 C44 3.478(4) no 2_666
N9 N13 3.470(3) no .
N9 N17 3.425(4) no 2_665
N9 C6 3.556(4) no 2_666
N9 C11 3.499(4) no 2_666
N9 C57 3.331(4) no 2_665
N10 N1 3.155(4) no 1_554
N10 N14 3.519(3) no .
N10 C1 3.536(4) no 1_554
N10 C1 3.491(4) no 2_766
N10 C2 3.537(4) no 2_766
N10 C4 3.431(5) no 1_554
N10 C5 3.069(5) no 1_554
N11 C1 3.495(5) no .
N11 C2 3.505(5) no .
N11 C7 3.268(4) no .
N11 C8 3.503(4) no .
N11 C28 3.363(4) no 2_766
N11 C29 3.524(4) no 2_766
N12 N2 3.590(3) no .
N12 C5 3.059(5) no .
N12 C10 3.600(4) no .
N12 C11 3.172(3) no .
N12 C31 3.209(4) no 2_666
N12 C32 3.344(4) no 2_666
N13 N9 3.470(3) no .
N13 C4 3.547(5) no 2_666
N13 C5 3.229(4) no 2_666
N13 C33 3.517(4) no .
N13 C55 3.555(3) no .
N14 N10 3.519(3) no .
N14 C2 3.562(5) no 2_766
N14 C6 3.270(4) no 1_554
N14 C35 3.392(3) no .
N15 N18 3.554(3) no 2_776
N15 C8 3.543(4) no .
N15 C9 3.476(4) no .
N15 C16 3.370(4) no 2_766
N15 C17 3.520(4) no 2_766
N15 C36 3.595(4) no .
N15 C53 3.525(4) no 2_776
N16 C10 3.517(4) no .
N16 C19 3.312(4) no 2_666
N16 C20 3.422(4) no 2_666
N17 N5 3.275(4) no 2_665
N17 N9 3.425(4) no 2_665
N17 C21 3.579(4) no 1_565
N17 C21 3.481(4) no 2_665
N17 C33 3.134(4) no 2_665
N17 C34 3.395(3) no 2_665
N17 C35 3.411(3) no 2_665
N17 C60 3.083(5) no 2_666
N18 N2 3.145(4) no 1_554
N18 N15 3.554(3) no 2_776
N18 C6 3.402(4) no 1_554
N18 C8 3.449(4) no 2_776
N18 C10 3.576(4) no 1_554
N18 C11 2.985(4) no 1_554
N19 N2 3.577(4) no 2_767
N19 C1 3.582(4) no 2_767
N19 C2 3.574(6) no .
N19 C3 3.380(6) no .
N19 C6 3.168(4) no 2_767
N19 C7 3.326(5) no 2_767
C1 N10 3.536(4) no 1_556
C1 N10 3.491(4) no 2_766
C1 N11 3.495(5) no .
C1 N19 3.582(4) no 2_767
C1 C1 3.588(5) no 2_767
C2 N10 3.537(4) no 2_766
C2 N11 3.505(5) no .
C2 N14 3.562(5) no 2_766
C2 N19 3.574(6) no .
C3 N19 3.380(6) no .
C3 C61 3.518(6) no .
C4 N10 3.431(5) no 1_556
C4 N13 3.547(5) no 2_666
C5 N10 3.069(5) no 1_556
C5 N12 3.059(5) no .
C5 N13 3.229(4) no 2_666
C5 C38 3.329(5) no .
C6 N9 3.556(4) no 2_666
C6 N14 3.270(4) no 1_556
C6 N18 3.402(4) no 1_556
C6 N19 3.168(4) no 2_767
C7 N6 3.231(4) no 2_766
C7 N11 3.268(4) no .
C7 N19 3.326(5) no 2_767
C7 C36 3.570(4) no .
C8 N6 3.382(4) no 2_766
C8 N11 3.503(4) no .
C8 N15 3.543(4) no .
C8 N18 3.449(4) no 2_776
C9 N15 3.476(4) no .
C10 N5 3.317(4) no 2_666
C10 N12 3.600(4) no .
C10 N16 3.517(4) no .
C10 N18 3.576(4) no 1_556
C11 N5 3.527(4) no 2_666
C11 N9 3.499(4) no 2_666
C11 N12 3.172(3) no .
C11 N18 2.985(4) no 1_556
C11 C38 3.560(4) no .
C12 N7 3.573(4) no .
C12 C51 3.436(3) no 1_545
C12 C52 3.453(4) no 1_545
C13 C51 3.346(4) no 1_545
C13 C56 3.419(3) no 1_545
C14 C56 3.432(4) no 1_545
C15 C24 3.407(3) no .
C15 C25 3.266(4) no .
C15 C26 3.460(4) no .
C15 C54 3.415(3) no 1_545
C15 C55 3.403(3) no 1_545
C16 N15 3.370(4) no 2_766
C16 C24 3.351(3) no .
C16 C25 3.469(4) no .
C16 C53 3.394(4) no 1_545
C16 C54 3.409(3) no 1_545
C17 N15 3.520(4) no 2_766
C17 C27 3.475(4) no .
C17 C28 3.269(4) no .
C17 C58 3.385(3) no 1_545
C17 C59 3.435(4) no 1_545
C18 C27 3.337(3) no .
C18 C28 3.402(3) no .
C18 C32 3.499(4) no .
C18 C57 3.349(3) no 1_545
C18 C58 3.353(4) no 1_545
C19 N16 3.312(4) no 2_666
C19 C27 3.425(3) no .
C19 C32 3.306(4) no .
C19 C57 3.409(4) no 1_545
C20 N16 3.422(4) no 2_666
C20 C25 3.433(3) no .
C20 C26 3.362(4) no .
C20 C55 3.314(4) no 1_545
C21 N5 3.371(4) no 2_655
C21 N17 3.579(4) no 1_545
C21 N17 3.481(4) no 2_665
C21 C21 3.428(3) no 2_655
C21 C30 3.362(3) no .
C21 C31 3.295(4) no .
C22 N5 3.564(3) no 2_655
C22 C29 3.377(3) no .
C22 C30 3.288(4) no .
C22 C31 3.503(4) no .
C22 C57 3.572(4) no 1_545
C23 N5 3.397(3) no 2_655
C23 C29 3.312(4) no .
C23 C30 3.493(4) no .
C24 C15 3.407(3) no .
C24 C16 3.351(3) no .
C24 C39 3.565(4) no .
C24 C40 3.444(4) no .
C25 C15 3.266(4) no .
C25 C16 3.469(4) no .
C25 C20 3.433(3) no .
C25 C39 3.326(3) no .
C25 C40 3.462(3) no .
C26 C15 3.460(4) no .
C26 C20 3.362(4) no .
C26 C39 3.492(4) no .
C26 C44 3.512(4) no .
C27 C17 3.475(4) no .
C27 C18 3.337(3) no .
C27 C19 3.425(3) no .
C27 C41 3.471(3) no .
C27 C42 3.466(4) no .
C27 C43 3.597(4) no .
C28 N11 3.363(4) no 2_766
C28 C17 3.269(4) no .
C28 C18 3.402(3) no .
C28 C41 3.319(3) no .
C28 C42 3.576(4) no .
C29 N11 3.524(4) no 2_766
C29 C22 3.377(3) no .
C29 C23 3.312(4) no .
C29 C46 3.580(4) no .
C29 C47 3.424(4) no .
C30 C21 3.362(3) no .
C30 C22 3.288(4) no .
C30 C23 3.493(4) no .
C30 C45 3.566(4) no .
C30 C46 3.293(3) no .
C30 C47 3.406(4) no .
C31 N5 3.519(3) no .
C31 N12 3.209(4) no 2_666
C31 C21 3.295(4) no .
C31 C22 3.503(4) no .
C31 C45 3.488(4) no .
C31 C46 3.483(3) no .
C32 N12 3.344(4) no 2_666
C32 C18 3.499(4) no .
C32 C19 3.306(4) no .
C32 C42 3.501(3) no .
C32 C43 3.350(3) no .
C33 N13 3.517(4) no .
C33 N17 3.134(4) no 2_665
C33 C45 3.571(3) no .
C33 C57 3.428(3) no 2_665
C34 N17 3.395(3) no 2_665
C34 C47 3.490(3) no .
C35 N14 3.392(3) no .
C35 N17 3.411(3) no 2_665
C36 N7 3.569(4) no .
C36 N15 3.595(4) no .
C36 C7 3.570(4) no .
C37 C48 3.584(4) no .
C38 C5 3.329(5) no .
C38 C11 3.560(4) no .
C39 C24 3.565(4) no .
C39 C25 3.326(3) no .
C39 C26 3.492(4) no .
C39 C48 3.361(3) no .
C39 C49 3.264(4) no .
C39 C50 3.488(4) no .
C40 N7 3.363(4) no 2_766
C40 C24 3.444(4) no .
C40 C25 3.462(3) no .
C40 C48 3.342(4) no .
C40 C49 3.498(4) no .
C41 N3 3.567(4) no 2_766
C41 N7 3.509(4) no 2_766
C41 C27 3.471(3) no .
C41 C28 3.319(3) no .
C41 C51 3.492(4) no .
C41 C52 3.276(4) no .
C42 C27 3.466(4) no .
C42 C28 3.576(4) no .
C42 C32 3.501(3) no .
C42 C51 3.319(3) no .
C42 C52 3.396(3) no .
C42 C56 3.462(4) no .
C43 N8 3.352(4) no 2_666
C43 C27 3.597(4) no .
C43 C32 3.350(3) no .
C43 C51 3.386(3) no .
C43 C56 3.263(4) no .
C44 N8 3.478(4) no 2_666
C44 C26 3.512(4) no .
C44 C49 3.368(3) no .
C44 C50 3.315(4) no .
C45 C30 3.566(4) no .
C45 C31 3.488(4) no .
C45 C33 3.571(3) no .
C45 C54 3.385(3) no .
C45 C55 3.273(4) no .
C46 C29 3.580(4) no .
C46 C30 3.293(3) no .
C46 C31 3.483(3) no .
C46 C53 3.411(3) no .
C46 C54 3.242(4) no .
C46 C55 3.438(4) no .
C47 C29 3.424(4) no .
C47 C30 3.406(4) no .
C47 C34 3.490(3) no .
C47 C53 3.394(3) no .
C47 C54 3.472(4) no .
C48 C37 3.584(4) no .
C48 C39 3.361(3) no .
C48 C40 3.342(4) no .
C49 C39 3.264(4) no .
C49 C40 3.498(4) no .
C49 C44 3.368(3) no .
C50 C39 3.488(4) no .
C50 C44 3.315(4) no .
C51 C12 3.436(3) no 1_565
C51 C13 3.346(4) no 1_565
C51 C41 3.492(4) no .
C51 C42 3.319(3) no .
C51 C43 3.386(3) no .
C52 N3 3.323(4) no 2_766
C52 C12 3.453(4) no 1_565
C52 C41 3.276(4) no .
C52 C42 3.396(3) no .
C53 N3 3.421(4) no 2_766
C53 N15 3.525(4) no 2_776
C53 C16 3.394(4) no 1_565
C53 C46 3.411(3) no .
C53 C47 3.394(3) no .
C54 C15 3.415(3) no 1_565
C54 C16 3.409(3) no 1_565
C54 C45 3.385(3) no .
C54 C46 3.242(4) no .
C54 C47 3.472(4) no .
C55 N4 3.398(4) no 2_666
C55 N13 3.555(3) no .
C55 C15 3.403(3) no 1_565
C55 C20 3.314(4) no 1_565
C55 C45 3.273(4) no .
C55 C46 3.438(4) no .
C56 N4 3.442(4) no 2_666
C56 C13 3.419(3) no 1_565
C56 C14 3.432(4) no 1_565
C56 C42 3.462(4) no .
C56 C43 3.263(4) no .
C57 N9 3.331(4) no 2_665
C57 C18 3.349(3) no 1_565
C57 C19 3.409(4) no 1_565
C57 C22 3.572(4) no 1_565
C57 C33 3.428(3) no 2_665
C58 C17 3.385(3) no 1_565
C58 C18 3.353(4) no 1_565
C59 C17 3.435(4) no 1_565
C60 N4 3.353(5) no .
C60 N6 3.430(5) no 1_556
C60 N17 3.083(5) no 2_666
C61 N6 3.380(5) no 1_556
C61 C3 3.518(6) no .
N1 H2 3.1873 no .
N1 H4 3.1826 no .
N1 H8 2.9209 no .
N1 H12 3.5740 no .
N2 H1 3.2986 no .
N2 H5 3.2120 no .
N2 H9 3.1897 no .
N2 H11 3.1879 no .
N3 H13 3.1229 no .
N4 H16 3.0497 no .
N5 H15 2.9465 no .
N6 H14 3.0588 no .
N7 H17 3.1612 no .
N8 H20 3.0763 no .
N9 H19 2.9185 no .
N10 H18 2.9932 no .
N11 H21 3.1615 no .
N12 H24 3.0358 no .
N13 H23 2.9817 no .
N14 H22 3.0931 no .
N15 H25 3.0766 no .
N16 H28 3.1207 no .
N17 H27 3.0828 no .
N18 H26 3.0224 no .
N19 H29 3.0441 no .
N19 H30 3.0274 no .
N19 H31 3.0474 no .
C1 H3 3.2038 no .
C1 H5 3.1806 no .
C1 H6 3.1776 no .
C1 H7 2.5325 no .
C1 H8 2.8387 no .
C2 H4 3.2173 no .
C3 H1 3.2045 no .
C3 H5 3.2089 no .
C4 H2 3.2172 no .
C5 H1 3.1777 no .
C5 H3 3.2098 no .
C5 H6 2.5497 no .
C5 H7 3.1895 no .
C6 H1 2.5835 no .
C6 H5 2.5813 no .
C6 H8 2.5819 no .
C6 H12 2.5934 no .
C7 H1 3.1546 no .
C7 H6 3.2277 no .
C7 H7 2.6341 no .
C7 H10 3.1989 no .
C7 H12 3.1778 no .
C8 H11 3.2121 no .
C9 H8 3.1993 no .
C9 H12 3.1962 no .
C10 H9 3.2115 no .
C11 H5 3.4876 no .
C11 H6 2.4974 no .
C11 H7 3.0926 no .
C11 H8 3.1782 no .
C11 H10 3.1969 no .
C12 H13 2.6158 no .
C13 H13 2.6491 no .
C13 H16 2.6280 no .
C14 H16 2.5654 no .
C15 H14 3.2616 no .
C15 H15 3.2595 no .
C16 H16 3.2793 no .
C17 H15 3.2847 no .
C18 H13 3.2605 no .
C18 H16 3.2620 no .
C19 H14 3.2853 no .
C20 H13 3.2794 no .
C21 H15 2.5279 no .
C22 H14 2.6606 no .
C22 H15 2.6288 no .
C23 H14 2.6091 no .
C24 H17 2.6266 no .
C25 H17 2.6469 no .
C25 H20 2.6398 no .
C26 H20 2.5737 no .
C27 H18 3.2640 no .
C27 H19 3.2631 no .
C28 H20 3.2975 no .
C29 H19 3.2921 no .
C30 H17 3.2644 no .
C30 H20 3.2566 no .
C31 H18 3.2915 no .
C32 H17 3.2984 no .
C33 H19 2.5173 no .
C34 H18 2.6589 no .
C34 H19 2.6218 no .
C35 H18 2.5850 no .
C36 H21 2.6259 no .
C37 H21 2.6431 no .
C37 H24 2.6274 no .
C38 H24 2.5501 no .
C39 H22 3.2556 no .
C39 H23 3.2591 no .
C40 H24 3.2753 no .
C41 H23 3.2842 no .
C42 H21 3.2570 no .
C42 H24 3.2581 no .
C43 H22 3.2840 no .
C44 H21 3.2767 no .
C45 H23 2.5407 no .
C46 H22 2.6513 no .
C46 H23 2.6342 no .
C47 H22 2.6043 no .
C48 H25 2.5682 no .
C49 H25 2.6278 no .
C49 H28 2.6477 no .
C50 H28 2.6066 no .
C51 H26 3.2631 no .
C51 H27 3.2666 no .
C52 H28 3.2958 no .
C53 H27 3.3001 no .
C54 H25 3.2534 no .
C54 H28 3.2602 no .
C55 H26 3.3003 no .
C56 H25 3.2960 no .
C57 H27 2.5923 no .
C58 H26 2.6347 no .
C58 H27 2.6444 no .
C59 H26 2.5506 no .
H1 H2 2.2868 no .
H1 H6 3.4177 no .
H1 H7 2.3436 no .
H1 H8 2.4861 no .
H2 H3 2.3220 no .
H3 H4 2.3034 no .
H4 H5 2.2993 no .
H5 H6 2.3795 no .
H5 H7 3.4432 no .
H5 H12 3.2341 no .
H6 H8 3.5007 no .
H6 H12 2.2821 no .
H7 H8 2.5394 no .
H7 H12 3.2984 no .
H8 H9 2.2916 no .
H9 H10 2.3035 no .
H10 H11 2.3058 no .
H11 H12 2.2899 no .
H13 H14 2.2615 no .
H15 H16 2.2594 no .
H17 H18 2.2558 no .
H19 H20 2.2482 no .
H21 H22 2.2657 no .
H23 H24 2.2639 no .
H25 H26 2.2538 no .
H27 H28 2.2583 no .
N3 H3 3.1724 no .
N3 H22 2.8352 no 2_766
N3 H25 3.5009 no 1_545
N3 H25 2.7261 no 2_766
N3 H26 2.9249 no 2_766
N4 H4 3.5469 no .
N4 H16 3.0564 no 2_656
N4 H27 2.7868 no 2_666
N4 H28 3.5027 no 1_545
N4 H28 2.8739 no 2_666
N4 H30 2.9302 no .
N4 H31 2.9281 no .
N5 H11 2.6173 no 2_666
N5 H12 3.0370 no 2_666
N5 H19 3.2610 no .
N5 H29 3.4072 no 2_656
N6 H8 2.5322 no 2_766
N6 H9 2.8496 no 2_766
N6 H11 3.5823 no 1_544
N6 H18 3.3064 no .
N6 H29 2.6838 no 1_554
N7 H3 3.5126 no .
N7 H13 3.4233 no .
N7 H17 3.0350 no 2_766
N7 H21 3.4891 no .
N7 H21 2.7324 no 2_766
N7 H22 3.0251 no 2_766
N8 H4 3.0039 no .
N8 H16 3.4492 no .
N8 H23 2.6993 no 2_666
N8 H24 3.5849 no .
N8 H24 2.9506 no 2_666
N8 H28 3.1728 no 2_666
N9 H5 3.3089 no 2_666
N9 H6 2.6258 no 2_666
N9 H12 2.6269 no 2_666
N10 H1 2.8299 no 2_766
N10 H2 2.9318 no 2_766
N10 H5 3.2894 no 1_554
N10 H6 3.4989 no 1_554
N10 H31 3.4217 no 1_554
N11 H8 3.1295 no .
N11 H9 3.5180 no .
N11 H14 2.9744 no 2_766
N11 H17 2.7125 no 2_766
N11 H18 3.0236 no 2_766
N12 H4 3.5878 no .
N12 H5 2.5893 no .
N12 H12 3.0810 no .
N12 H19 2.5507 no 2_666
N12 H20 2.8316 no 2_666
N12 H23 3.3279 no 2_666
N13 H4 3.1585 no 2_666
N13 H5 2.5129 no 2_666
N13 H19 3.5611 no .
N13 H27 3.2634 no .
N14 H2 2.6834 no 2_766
N14 H6 2.8622 no 1_554
N14 H7 2.7933 no 1_554
N14 H18 3.4185 no .
N14 H26 3.5340 no .
N15 H9 3.2288 no .
N15 H10 3.0978 no .
N15 H13 2.7384 no 2_766
N15 H14 3.0407 no 2_766
N15 H21 3.3888 no .
N15 H26 2.8186 no 2_776
N16 H11 3.0494 no .
N16 H15 2.6836 no 2_666
N16 H16 2.9083 no 2_666
N16 H20 3.0844 no 2_666
N16 H24 3.3604 no .
N16 H30 2.7545 no 1_565
N17 H15 3.4416 no 1_565
N17 H29 2.5916 no 2_666
N17 H30 3.5437 no 2_666
N17 H31 2.7448 no 2_666
N18 H6 3.2325 no 1_554
N18 H7 3.2332 no 1_554
N18 H9 2.6478 no 2_776
N18 H10 3.4477 no 2_776
N18 H12 2.9909 no 1_554
N18 H14 3.5072 no 1_565
N19 H1 2.8005 no 2_767
N19 H2 3.4664 no .
N19 H3 3.1498 no .
N19 H7 2.2788 no 2_767
N19 H8 2.7886 no 2_767
N19 H10 3.0032 no 1_545
C1 H1 3.3774 no 2_767
C1 H2 3.5632 no 2_767
C2 H1 3.3074 no 2_767
C2 H18 3.3020 no 2_766
C4 H31 3.4814 no .
C11 H19 3.5489 no 2_666
C12 H3 3.1908 no .
C12 H22 3.5740 no 2_766
C12 H25 3.5338 no 1_545
C12 H25 3.4416 no 2_766
C14 H28 3.3747 no 1_545
C14 H28 3.5279 no 2_666
C14 H30 3.5351 no .
C16 H26 3.5224 no 1_545
C17 H17 3.2822 no .
C19 H20 3.3601 no .
C19 H27 3.5867 no 1_545
C20 H27 3.2722 no 1_545
C21 H11 3.5141 no 2_666
C21 H19 3.3532 no .
C23 H8 3.5749 no 2_766
C23 H9 3.4453 no 2_766
C23 H18 3.2601 no .
C23 H29 3.2411 no 1_554
C24 H13 3.3797 no .
C24 H21 3.3759 no .
C24 H21 3.4440 no 2_766
C26 H4 3.5617 no .
C26 H16 3.3693 no .
C26 H24 3.5381 no .
C26 H24 3.5419 no 2_666
C28 H14 3.3311 no .
C28 H22 3.3426 no .
C32 H15 3.3275 no .
C32 H23 3.4580 no .
C33 H12 3.2424 no 2_666
C35 H2 3.4328 no 2_766
C36 H17 3.4643 no 2_766
C38 H5 3.1643 no .
C38 H20 3.4794 no 2_666
C41 H17 3.4155 no .
C41 H25 3.2970 no .
C43 H20 3.4135 no .
C43 H28 3.3232 no .
C45 H5 3.4892 no 2_666
C45 H19 3.4339 no .
C45 H27 3.2954 no .
C47 H2 3.5602 no 2_766
C47 H18 3.4573 no .
C47 H26 3.3956 no .
C48 H10 3.2828 no .
C48 H13 3.4770 no 2_766
C48 H21 3.4013 no .
C48 H26 3.4498 no 2_776
C50 H16 3.5174 no 2_666
C50 H24 3.2810 no .
C50 H30 3.0811 no 1_565
C52 H22 3.3511 no .
C52 H25 3.4915 no 2_776
C53 H13 3.3529 no 1_565
C55 H16 3.4119 no 1_565
C56 H23 3.2664 no .
C57 H15 3.5130 no 1_565
C57 H29 3.5502 no 2_666
C57 H31 3.4279 no 2_666
C59 H6 3.5846 no 1_554
C59 H9 3.5069 no 2_776
C59 H12 3.3984 no 1_554
C59 H14 3.3537 no 1_565
C60 H10 3.4810 no 1_545
C60 H11 3.3342 no 1_545
C60 H15 3.4507 no 2_656
C61 H1 3.3694 no 2_767
C61 H3 3.3005 no .
C61 H7 3.3918 no 2_767
C61 H8 3.2586 no 2_767
C61 H10 2.9782 no 1_545
H1 N10 2.8299 no 2_766
H1 N19 2.8005 no 2_767
H1 C1 3.3774 no 2_767
H1 C2 3.3074 no 2_767
H1 C61 3.3694 no 2_767
H1 H1 3.4164 no 2_767
H1 H2 3.2929 no 2_767
H1 H18 3.5579 no 2_766
H2 N10 2.9318 no 2_766
H2 N14 2.6834 no 2_766
H2 N19 3.4664 no .
H2 C1 3.5632 no 2_767
H2 C35 3.4328 no 2_766
H2 C47 3.5602 no 2_766
H2 H1 3.2929 no 2_767
H2 H7 3.2104 no 2_767
H2 H18 2.7938 no 2_766
H3 N3 3.1724 no .
H3 N7 3.5126 no .
H3 N19 3.1498 no .
H3 C12 3.1908 no .
H3 C61 3.3005 no .
H4 N4 3.5469 no .
H4 N8 3.0039 no .
H4 N12 3.5878 no .
H4 N13 3.1585 no 2_666
H4 C26 3.5617 no .
H4 H31 3.1772 no .
H5 N9 3.3089 no 2_666
H5 N10 3.2894 no 1_556
H5 N12 2.5893 no .
H5 N13 2.5129 no 2_666
H5 C38 3.1643 no .
H5 C45 3.4892 no 2_666
H6 N9 2.6258 no 2_666
H6 N10 3.4989 no 1_556
H6 N14 2.8622 no 1_556
H6 N18 3.2325 no 1_556
H6 C59 3.5846 no 1_556
H7 N14 2.7933 no 1_556
H7 N18 3.2332 no 1_556
H7 N19 2.2788 no 2_767
H7 C61 3.3918 no 2_767
H7 H2 3.2104 no 2_767
H8 N6 2.5322 no 2_766
H8 N11 3.1295 no .
H8 N19 2.7886 no 2_767
H8 C23 3.5749 no 2_766
H8 C61 3.2586 no 2_767
H9 N6 2.8496 no 2_766
H9 N11 3.5180 no .
H9 N15 3.2288 no .
H9 N18 2.6478 no 2_776
H9 C23 3.4453 no 2_766
H9 C59 3.5069 no 2_776
H9 H14 3.1067 no 2_766
H10 N15 3.0978 no .
H10 N18 3.4477 no 2_776
H10 N19 3.0032 no 1_565
H10 C48 3.2828 no .
H10 C60 3.4810 no 1_565
H10 C61 2.9782 no 1_565
H10 H30 3.2172 no 1_565
H11 N5 2.6173 no 2_666
H11 N6 3.5823 no 1_566
H11 N16 3.0494 no .
H11 C21 3.5141 no 2_666
H11 C60 3.3342 no 1_565
H11 H15 3.4678 no 2_666
H11 H29 2.9702 no 1_565
H11 H30 2.9920 no 1_565
H12 N5 3.0370 no 2_666
H12 N9 2.6269 no 2_666
H12 N12 3.0810 no .
H12 N18 2.9909 no 1_556
H12 C33 3.2424 no 2_666
H12 C59 3.3984 no 1_556
H12 H19 2.8628 no 2_666
H13 N7 3.4233 no .
H13 N15 2.7384 no 2_766
H13 C24 3.3797 no .
H13 C48 3.4770 no 2_766
H13 C53 3.3529 no 1_545
H13 H21 2.9252 no 2_766
H13 H25 3.5464 no 2_766
H13 H26 3.3428 no 1_545
H14 N11 2.9744 no 2_766
H14 N15 3.0407 no 2_766
H14 N18 3.5072 no 1_545
H14 C28 3.3311 no .
H14 C59 3.3537 no 1_545
H14 H9 3.1067 no 2_766
H14 H17 3.2026 no .
H15 N16 2.6836 no 2_666
H15 N17 3.4416 no 1_545
H15 C32 3.3275 no .
H15 C57 3.5130 no 1_545
H15 C60 3.4507 no 2_656
H15 H11 3.4678 no 2_666
H15 H20 3.2472 no .
H15 H29 3.2515 no 2_656
H15 H30 2.9204 no 2_656
H16 N4 3.0564 no 2_656
H16 N8 3.4492 no .
H16 N16 2.9083 no 2_666
H16 C26 3.3693 no .
H16 C50 3.5174 no 2_666
H16 C55 3.4119 no 1_545
H16 H27 3.2447 no 1_545
H16 H28 3.2257 no 2_666
H17 N7 3.0350 no 2_766
H17 N11 2.7125 no 2_766
H17 C17 3.2822 no .
H17 C36 3.4643 no 2_766
H17 C41 3.4155 no .
H17 H14 3.2026 no .
H17 H22 3.2997 no .
H18 N6 3.3064 no .
H18 N11 3.0236 no 2_766
H18 N14 3.4185 no .
H18 C2 3.3020 no 2_766
H18 C23 3.2601 no .
H18 C47 3.4573 no .
H18 H1 3.5579 no 2_766
H18 H2 2.7938 no 2_766
H19 N5 3.2610 no .
H19 N12 2.5507 no 2_666
H19 N13 3.5611 no .
H19 C11 3.5489 no 2_666
H19 C21 3.3532 no .
H19 C45 3.4339 no .
H19 H12 2.8628 no 2_666
H20 N12 2.8316 no 2_666
H20 N16 3.0844 no 2_666
H20 C19 3.3601 no .
H20 C38 3.4794 no 2_666
H20 C43 3.4135 no .
H20 H15 3.2472 no .
H20 H23 3.3933 no .
H20 H24 3.1138 no 2_666
H21 N7 3.4891 no .
H21 N7 2.7324 no 2_766
H21 N15 3.3888 no .
H21 C24 3.3759 no .
H21 C24 3.4440 no 2_766
H21 C48 3.4013 no .
H21 H13 2.9252 no 2_766
H22 N3 2.8352 no 2_766
H22 N7 3.0251 no 2_766
H22 C12 3.5740 no 2_766
H22 C28 3.3426 no .
H22 C52 3.3511 no .
H22 H17 3.2997 no .
H22 H25 3.2424 no .
H23 N8 2.6993 no 2_666
H23 N12 3.3279 no 2_666
H23 C32 3.4580 no .
H23 C56 3.2664 no .
H23 H20 3.3933 no .
H23 H28 3.1815 no .
H24 N8 3.5849 no .
H24 N8 2.9506 no 2_666
H24 N16 3.3604 no .
H24 C26 3.5381 no .
H24 C26 3.5419 no 2_666
H24 C50 3.2810 no .
H24 H20 3.1138 no 2_666
H24 H24 3.2659 no 2_666
H25 N3 3.5009 no 1_565
H25 N3 2.7261 no 2_766
H25 C12 3.5338 no 1_565
H25 C12 3.4416 no 2_766
H25 C41 3.2970 no .
H25 C52 3.4915 no 2_776
H25 H13 3.5464 no 2_766
H25 H22 3.2424 no .
H25 H25 2.8087 no 2_776
H26 N3 2.9249 no 2_766
H26 N14 3.5340 no .
H26 N15 2.8186 no 2_776
H26 C16 3.5224 no 1_565
H26 C47 3.3956 no .
H26 C48 3.4498 no 2_776
H26 H13 3.3428 no 1_565
H27 N4 2.7868 no 2_666
H27 N13 3.2634 no .
H27 C19 3.5867 no 1_565
H27 C20 3.2722 no 1_565
H27 C45 3.2954 no .
H27 H16 3.2447 no 1_565
H27 H31 3.0744 no 2_666
H28 N4 3.5027 no 1_565
H28 N4 2.8739 no 2_666
H28 N8 3.1728 no 2_666
H28 C14 3.3747 no 1_565
H28 C14 3.5279 no 2_666
H28 C43 3.3232 no .
H28 H16 3.2257 no 2_666
H28 H23 3.1815 no .
H29 N5 3.4072 no 2_656
H29 N6 2.6838 no 1_556
H29 N17 2.5916 no 2_666
H29 C23 3.2411 no 1_556
H29 C57 3.5502 no 2_666
H29 H11 2.9702 no 1_545
H29 H15 3.2515 no 2_656
H30 N4 2.9302 no .
H30 N16 2.7545 no 1_545
H30 N17 3.5437 no 2_666
H30 C14 3.5351 no .
H30 C50 3.0811 no 1_545
H30 H10 3.2172 no 1_545
H30 H11 2.9920 no 1_545
H30 H15 2.9204 no 2_656
H31 N4 2.9281 no .
H31 N10 3.4217 no 1_556
H31 N17 2.7448 no 2_666
H31 C4 3.4814 no .
H31 C57 3.4279 no 2_666
H31 H4 3.1772 no .
H31 H27 3.0744 no 2_666

loop_
_geom_torsion_atom_site_label_1
_geom_torsion_atom_site_label_2
_geom_torsion_atom_site_label_3
_geom_torsion_atom_site_label_4
_geom_torsion
_geom_torsion_publ_flag
C1 N1 C5 C4 -2.8(5) no
C5 N1 C1 C2 1.9(5) no
C1 N1 C6 N2 92.9(3) no
C6 N1 C1 C2 -177.8(3) no
C5 N1 C6 N2 -86.8(3) no
C6 N1 C5 C4 176.9(3) no
C6 N2 C7 C8 -178.35(17) no
C7 N2 C6 N1 -69.7(3) no
C6 N2 C11 C10 177.74(17) no
C11 N2 C6 N1 114.4(3) no
C7 N2 C11 C10 1.9(3) no
C11 N2 C7 C8 -2.5(3) no
N1 C1 C2 C3 0.7(6) no
C1 C2 C3 C4 -2.2(6) no
C2 C3 C4 C5 1.3(6) no
C3 C4 C5 N1 1.2(6) no
N2 C7 C8 C9 1.4(4) no
C7 C8 C9 C10 0.4(4) no
C8 C9 C10 C11 -0.9(4) no
C9 C10 C11 N2 -0.2(4) no
C12 C13 C15 C16 0.5(4) no
C12 C13 C15 C20 179.4(2) no
C14 C13 C15 C16 179.4(2) no
C14 C13 C15 C20 -1.6(4) no
C13 C15 C16 C17 -179.81(19) no
C13 C15 C20 C19 179.47(19) no
C16 C15 C20 C19 -1.5(3) no
C20 C15 C16 C17 1.2(3) no
C15 C16 C17 C18 -0.3(4) no
C16 C17 C18 C19 -0.2(3) no
C16 C17 C18 C22 178.52(19) no
C17 C18 C19 C20 -0.1(3) no
C17 C18 C22 C21 -176.43(18) no
C17 C18 C22 C23 1.8(4) no
C19 C18 C22 C21 2.3(3) no
C19 C18 C22 C23 -179.52(18) no
C22 C18 C19 C20 -178.87(19) no
C18 C19 C20 C15 1.0(4) no
C24 C25 C27 C28 0.8(4) no
C24 C25 C27 C32 -179.18(19) no
C26 C25 C27 C28 -179.31(19) no
C26 C25 C27 C32 0.7(4) no
C25 C27 C28 C29 179.93(19) no
C25 C27 C32 C31 178.38(19) no
C28 C27 C32 C31 -1.6(3) no
C32 C27 C28 C29 -0.1(3) no
C27 C28 C29 C30 2.0(4) no
C28 C29 C30 C31 -2.3(3) no
C28 C29 C30 C34 176.67(19) no
C29 C30 C31 C32 0.6(3) no
C29 C30 C34 C33 -176.17(18) no
C29 C30 C34 C35 1.8(4) no
C31 C30 C34 C33 2.7(3) no
C31 C30 C34 C35 -179.34(18) no
C34 C30 C31 C32 -178.39(19) no
C30 C31 C32 C27 1.4(4) no
C36 C37 C39 C40 -1.5(4) no
C36 C37 C39 C44 177.72(19) no
C38 C37 C39 C40 178.01(19) no
C38 C37 C39 C44 -2.8(4) no
C37 C39 C40 C41 179.62(19) no
C37 C39 C44 C43 -179.59(19) no
C40 C39 C44 C43 -0.3(3) no
C44 C39 C40 C41 0.4(3) no
C39 C40 C41 C42 -0.2(4) no
C40 C41 C42 C43 -0.1(3) no
C40 C41 C42 C46 -179.87(19) no
C41 C42 C43 C44 0.1(3) no
C41 C42 C46 C45 -179.40(18) no
C41 C42 C46 C47 2.3(4) no
C43 C42 C46 C45 0.8(3) no
C43 C42 C46 C47 -177.45(18) no
C46 C42 C43 C44 179.91(18) no
C42 C43 C44 C39 0.1(4) no
C48 C49 C51 C52 0.5(4) no
C48 C49 C51 C56 178.96(19) no
C50 C49 C51 C52 -179.72(19) no
C50 C49 C51 C56 -1.2(4) no
C49 C51 C52 C53 179.07(19) no
C49 C51 C56 C55 -179.31(19) no
C52 C51 C56 C55 -0.8(3) no
C56 C51 C52 C53 0.5(3) no
C51 C52 C53 C54 -0.2(4) no
C52 C53 C54 C55 0.0(3) no
C52 C53 C54 C58 179.19(19) no
C53 C54 C55 C56 -0.3(3) no
C53 C54 C58 C57 -179.77(18) no
C53 C54 C58 C59 1.1(4) no
C55 C54 C58 C57 -0.6(4) no
C55 C54 C58 C59 -179.76(18) no
C58 C54 C55 C56 -179.44(19) no
C54 C55 C56 C51 0.6(4) no

loop_
_cod_changelog_entry_id
_cod_changelog_entry_author
_cod_changelog_entry_date
_cod_changelog_entry_text
1 'Vaitkus, Antanas' 2022-05-07T05:30:00+03:00
;
 Replaced the '&#x009D;' sequences with backslash symbols ('\')
 in multiple data values.
;
